data_7056065
loop_
_publ_author_name
'Meshram, Harshadas Mitaram'
'Sridevi, Bhima'
'Tangella, Yellaiah'
'Korrapati, Suresh Babu'
'Nanubolu, Jagadeesh Babu'
'Routhu, Sunitha Rani'
'C., Ganesh Kumar'
'Kamal, Ahmed'

_publ_section_title
;
 Sulfamic Acid Catalyzed One-Pot, Three-Component Green Approach:
 Synthesis and Cytotoxic Evaluation of Pyrazolyl-Thiazole Congeners
;
_journal_name_full 'New J. Chem.'
_journal_paper_doi 10.1039/C7NJ00042A
_journal_year 2017
_chemical_formula_moiety 'C18 H11 Cl2 N3 S'
_chemical_formula_sum 'C18 H11 Cl2 N3 S'
_chemical_formula_weight 372.26
_chemical_name_systematic '4-(4-chlorophenyl)-2-(5-(4-chlorophenyl)-1H-pyrazol-1-yl) thiazole'
_space_group_crystal_system orthorhombic
_space_group_IT_number 61
_space_group_name_Hall '-P 2ac 2ab'
_space_group_name_H-M_alt 'P b c a'
_symmetry_space_group_name_Hall '-P 2ac 2ab'
_symmetry_space_group_name_H-M 'P b c a'
_atom_sites_solution_hydrogens geom
_audit_creation_method SHELXL-2014/7
_audit_update_record
;
2016-12-26 deposited with the CCDC.
2017-03-16 downloaded from the CCDC.
;
_cell_angle_alpha 90
_cell_angle_beta 90
_cell_angle_gamma 90
_cell_formula_units_Z 8
_cell_length_a 7.3400(7)
_cell_length_b 18.9644(18)
_cell_length_c 23.232(2)
_cell_measurement_reflns_used 5645
_cell_measurement_temperature 293(2)
_cell_measurement_theta_max 27.32
_cell_measurement_theta_min 2.32
_cell_volume 3233.9(5)
_computing_cell_refinement 'Bruker SMART'
_computing_data_collection 'Bruker SMART'
_computing_data_reduction 'Bruker SAINT'
_computing_molecular_graphics 'Bruker SHELXTL'
_computing_publication_material 'Bruker SHELXTL'
_computing_structure_refinement 'SHELXL-2014/7 (Sheldrick, 2014)'
_computing_structure_solution 'SHELXS-97 (Sheldrick, 1990)'
_diffrn_ambient_temperature 293(2)
_diffrn_measured_fraction_theta_full 0.999
_diffrn_measured_fraction_theta_max 0.999
_diffrn_measurement_device_type 'CCD area detector'
_diffrn_measurement_method 'phi and omega scans'
_diffrn_radiation_type MoK\a
_diffrn_radiation_wavelength 0.71073
_diffrn_reflns_av_R_equivalents 0.0324
_diffrn_reflns_av_unetI/netI 0.0153
_diffrn_reflns_Laue_measured_fraction_full 0.999
_diffrn_reflns_Laue_measured_fraction_max 0.999
_diffrn_reflns_limit_h_max 9
_diffrn_reflns_limit_h_min -9
_diffrn_reflns_limit_k_max 23
_diffrn_reflns_limit_k_min -23
_diffrn_reflns_limit_l_max 28
_diffrn_reflns_limit_l_min -28
_diffrn_reflns_number 31269
_diffrn_reflns_point_group_measured_fraction_full 0.999
_diffrn_reflns_point_group_measured_fraction_max 0.999
_diffrn_reflns_theta_full 25.242
_diffrn_reflns_theta_max 25.995
_diffrn_reflns_theta_min 2.148
_diffrn_source 'fine-focus sealed tube'
_exptl_absorpt_coefficient_mu 0.535
_exptl_absorpt_correction_T_max 0.865
_exptl_absorpt_correction_T_min 0.834
_exptl_absorpt_correction_type multi-scan
_exptl_absorpt_process_details 'Bruker AXS SADABS program'
_exptl_crystal_colour colourless
_exptl_crystal_density_diffrn 1.529
_exptl_crystal_description block
_exptl_crystal_F_000 1520
_exptl_crystal_size_max 0.340
_exptl_crystal_size_mid 0.320
_exptl_crystal_size_min 0.270
_refine_diff_density_max 0.313
_refine_diff_density_min -0.275
_refine_diff_density_rms 0.056
_refine_ls_extinction_method none
_refine_ls_goodness_of_fit_ref 1.337
_refine_ls_hydrogen_treatment constr
_refine_ls_matrix_type full
_refine_ls_number_parameters 217
_refine_ls_number_reflns 3164
_refine_ls_number_restraints 0
_refine_ls_restrained_S_all 1.337
_refine_ls_R_factor_all 0.0606
_refine_ls_R_factor_gt 0.0591
_refine_ls_shift/su_max 0.000
_refine_ls_shift/su_mean 0.000
_refine_ls_structure_factor_coef Fsqd
_refine_ls_weighting_details 'w=1/[\s^2^(Fo^2^)+(0.0317P)^2^+3.7395P] where P=(Fo^2^+2Fc^2^)/3'
_refine_ls_weighting_scheme calc
_refine_ls_wR_factor_gt 0.1245
_refine_ls_wR_factor_ref 0.1253
_reflns_Friedel_coverage 0.000
_reflns_number_gt 3057
_reflns_number_total 3164
_reflns_threshold_expression 'I > 2\s(I)'
_cod_data_source_file c7nj00042a2.cif
_cod_data_source_block bd60m
_cod_database_code 7056065
_shelx_shelxl_version_number 2014/7
_shelx_space_group_comment
;
The symmetry employed for this shelxl refinement is uniquely defined
by the following loop, which should always be used as a source of
symmetry information in preference to the above space-group names.
They are only intended as comments.
;
_shelx_estimated_absorpt_t_min 0.839
_shelx_estimated_absorpt_t_max 0.869
_exptl_absorpt_special_details 'Sheldrick,G.M.,(2003),University of gottingen,Germany'

loop_
_space_group_symop_operation_xyz
'x, y, z'
'-x+1/2, -y, z+1/2'
'-x, y+1/2, -z+1/2'
'x+1/2, -y+1/2, -z'
'-x, -y, -z'
'x-1/2, y, -z-1/2'
'x, -y-1/2, z-1/2'
'-x-1/2, y-1/2, z'

loop_
_atom_site_label
_atom_site_type_symbol
_atom_site_fract_x
_atom_site_fract_y
_atom_site_fract_z
_atom_site_U_iso_or_equiv
_atom_site_adp_type
_atom_site_occupancy
_atom_site_site_symmetry_order
_atom_site_calc_flag
_atom_site_refinement_flags_posn
_atom_site_refinement_flags_adp
C1 C 0.8579(4) 0.22799(15) 0.59085(12) 0.0356(6) Uani 1 1 d . .
C2 C 0.9537(4) 0.28533(16) 0.61082(12) 0.0403(7) Uani 1 1 d . .
H2 H 1.0283 0.2813 0.6430 0.048 Uiso 1 1 calc R U
C3 C 0.9373(4) 0.34910(16) 0.58225(12) 0.0388(7) Uani 1 1 d . .
H3 H 1.0008 0.3883 0.5956 0.047 Uiso 1 1 calc R U
C4 C 0.8273(4) 0.35531(14) 0.53384(11) 0.0317(6) Uani 1 1 d . .
C5 C 0.7329(4) 0.29607(15) 0.51461(11) 0.0332(6) Uani 1 1 d . .
H5 H 0.6595 0.2994 0.4821 0.040 Uiso 1 1 calc R U
C6 C 0.7469(4) 0.23273(15) 0.54309(12) 0.0356(6) Uani 1 1 d . .
H6 H 0.6824 0.1935 0.5303 0.043 Uiso 1 1 calc R U
C7 C 0.7956(4) 0.42583(15) 0.50940(11) 0.0338(6) Uani 1 1 d . .
C8 C 0.7578(5) 0.48652(16) 0.53871(13) 0.0443(7) Uani 1 1 d . .
H8 H 0.7556 0.4924 0.5784 0.053 Uiso 1 1 calc R U
C9 C 0.7231(5) 0.53789(16) 0.49726(15) 0.0495(8) Uani 1 1 d . .
H9 H 0.6919 0.5842 0.5058 0.059 Uiso 1 1 calc R U
C10 C 0.8303(4) 0.40755(15) 0.40157(11) 0.0339(6) Uani 1 1 d . .
C11 C 0.8971(5) 0.37881(17) 0.30395(13) 0.0501(8) Uani 1 1 d . .
H11 H 0.9181 0.3752 0.2646 0.060 Uiso 1 1 calc R U
C12 C 0.9146(4) 0.32474(15) 0.34159(11) 0.0345(6) Uani 1 1 d . .
C13 C 0.9723(4) 0.25241(15) 0.32850(11) 0.0323(6) Uani 1 1 d . .
C14 C 1.0706(4) 0.23627(17) 0.27888(12) 0.0404(7) Uani 1 1 d . .
H14 H 1.0969 0.2718 0.2526 0.048 Uiso 1 1 calc R U
C15 C 1.1295(4) 0.16856(17) 0.26809(12) 0.0426(7) Uani 1 1 d . .
H15 H 1.1956 0.1584 0.2349 0.051 Uiso 1 1 calc R U
C16 C 1.0893(4) 0.11617(16) 0.30709(12) 0.0392(7) Uani 1 1 d . .
C17 C 0.9900(4) 0.12970(16) 0.35625(12) 0.0386(7) Uani 1 1 d . .
H17 H 0.9621 0.0936 0.3819 0.046 Uiso 1 1 calc R U
C18 C 0.9330(4) 0.19780(15) 0.36658(11) 0.0357(6) Uani 1 1 d . .
H18 H 0.8667 0.2075 0.3998 0.043 Uiso 1 1 calc R U
Cl1 Cl 0.87887(12) 0.14753(4) 0.62683(4) 0.0523(2) Uani 1 1 d . .
Cl2 Cl 1.17373(16) 0.03129(5) 0.29588(4) 0.0654(3) Uani 1 1 d . .
N1 N 0.7396(4) 0.51337(13) 0.44485(11) 0.0449(6) Uani 1 1 d . .
N2 N 0.7832(3) 0.44383(12) 0.45195(10) 0.0358(5) Uani 1 1 d . .
N3 N 0.8741(3) 0.34224(12) 0.39824(9) 0.0330(5) Uani 1 1 d . .
S1 S 0.83118(15) 0.45501(4) 0.33806(3) 0.0543(3) Uani 1 1 d . .

loop_
_atom_site_aniso_label
_atom_site_aniso_U_11
_atom_site_aniso_U_22
_atom_site_aniso_U_33
_atom_site_aniso_U_23
_atom_site_aniso_U_13
_atom_site_aniso_U_12
C1 0.0360(15) 0.0375(15) 0.0334(14) 0.0037(12) 0.0097(12) 0.0047(12)
C2 0.0398(16) 0.0514(17) 0.0296(14) 0.0042(13) -0.0038(12) -0.0010(14)
C3 0.0413(16) 0.0455(16) 0.0296(14) -0.0033(12) -0.0012(12) -0.0094(13)
C4 0.0322(14) 0.0371(14) 0.0259(13) -0.0004(11) 0.0048(11) -0.0024(12)
C5 0.0327(14) 0.0422(15) 0.0248(12) -0.0015(11) 0.0006(11) -0.0002(12)
C6 0.0352(14) 0.0367(15) 0.0349(14) -0.0048(12) 0.0048(12) -0.0019(12)
C7 0.0352(15) 0.0361(14) 0.0302(13) -0.0011(11) 0.0003(11) -0.0045(12)
C8 0.059(2) 0.0382(16) 0.0361(15) -0.0060(13) 0.0016(15) -0.0034(15)
C9 0.060(2) 0.0332(16) 0.0556(19) -0.0084(14) 0.0011(16) -0.0010(15)
C10 0.0372(15) 0.0389(15) 0.0257(13) 0.0045(11) -0.0021(11) -0.0031(12)
C11 0.073(2) 0.0500(18) 0.0274(14) 0.0047(13) 0.0020(15) 0.0014(17)
C12 0.0352(15) 0.0434(15) 0.0250(12) 0.0015(11) -0.0016(11) -0.0034(13)
C13 0.0296(14) 0.0437(15) 0.0235(12) -0.0006(11) -0.0036(11) -0.0047(12)
C14 0.0449(17) 0.0514(18) 0.0249(13) 0.0026(12) 0.0037(12) -0.0046(14)
C15 0.0429(17) 0.0588(19) 0.0262(13) -0.0053(13) 0.0045(12) -0.0001(15)
C16 0.0422(17) 0.0449(16) 0.0307(14) -0.0084(12) -0.0043(13) 0.0045(14)
C17 0.0431(17) 0.0428(16) 0.0298(14) 0.0018(12) -0.0028(12) -0.0025(13)
C18 0.0339(15) 0.0496(17) 0.0236(12) -0.0021(12) 0.0014(11) -0.0018(13)
Cl1 0.0587(5) 0.0445(4) 0.0535(5) 0.0133(4) 0.0038(4) 0.0084(4)
Cl2 0.0942(8) 0.0562(5) 0.0458(5) -0.0109(4) 0.0025(5) 0.0236(5)
N1 0.0565(16) 0.0320(13) 0.0461(14) 0.0027(11) -0.0013(13) 0.0026(12)
N2 0.0422(14) 0.0321(12) 0.0332(12) 0.0019(10) -0.0010(11) 0.0025(10)
N3 0.0372(13) 0.0355(12) 0.0263(11) 0.0017(9) -0.0006(10) 0.0006(10)
S1 0.0883(7) 0.0407(4) 0.0338(4) 0.0104(3) 0.0029(4) 0.0043(4)

loop_
_atom_type_symbol
_atom_type_description
_atom_type_scat_dispersion_real
_atom_type_scat_dispersion_imag
_atom_type_scat_source
C C 0.0033 0.0016 'International Tables Vol C Tables 4.2.6.8 and 6.1.1.4'
H H 0.0000 0.0000 'International Tables Vol C Tables 4.2.6.8 and 6.1.1.4'
N N 0.0061 0.0033 'International Tables Vol C Tables 4.2.6.8 and 6.1.1.4'
S S 0.1246 0.1234 'International Tables Vol C Tables 4.2.6.8 and 6.1.1.4'
Cl Cl 0.1484 0.1585 'International Tables Vol C Tables 4.2.6.8 and 6.1.1.4'

loop_
_geom_angle_atom_site_label_1
_geom_angle_atom_site_label_2
_geom_angle_atom_site_label_3
_geom_angle
C2 C1 C6 121.4(3)
C2 C1 Cl1 119.0(2)
C6 C1 Cl1 119.6(2)
C1 C2 C3 119.0(3)
C1 C2 H2 120.5
C3 C2 H2 120.5
C2 C3 C4 120.8(3)
C2 C3 H3 119.6
C4 C3 H3 119.6
C3 C4 C5 118.7(3)
C3 C4 C7 118.8(2)
C5 C4 C7 122.0(2)
C6 C5 C4 120.9(3)
C6 C5 H5 119.6
C4 C5 H5 119.6
C5 C6 C1 119.2(3)
C5 C6 H6 120.4
C1 C6 H6 120.4
C8 C7 N2 105.1(2)
C8 C7 C4 127.3(3)
N2 C7 C4 127.5(2)
C7 C8 C9 106.4(3)
C7 C8 H8 126.8
C9 C8 H8 126.8
N1 C9 C8 112.2(3)
N1 C9 H9 123.9
C8 C9 H9 123.9
N3 C10 N2 125.9(2)
N3 C10 S1 116.8(2)
N2 C10 S1 117.3(2)
C12 C11 S1 111.5(2)
C12 C11 H11 124.3
S1 C11 H11 124.3
C11 C12 N3 114.2(3)
C11 C12 C13 127.0(3)
N3 C12 C13 118.8(2)
C18 C13 C14 118.0(3)
C18 C13 C12 120.3(2)
C14 C13 C12 121.7(3)
C15 C14 C13 121.2(3)
C15 C14 H14 119.4
C13 C14 H14 119.4
C16 C15 C14 119.0(3)
C16 C15 H15 120.5
C14 C15 H15 120.5
C15 C16 C17 121.6(3)
C15 C16 Cl2 119.4(2)
C17 C16 Cl2 118.9(2)
C16 C17 C18 118.6(3)
C16 C17 H17 120.7
C18 C17 H17 120.7
C17 C18 C13 121.6(3)
C17 C18 H18 119.2
C13 C18 H18 119.2
C9 N1 N2 104.6(2)
N1 N2 C7 111.8(2)
N1 N2 C10 115.5(2)
C7 N2 C10 132.1(2)
C10 N3 C12 110.0(2)
C11 S1 C10 87.52(14)

loop_
_geom_bond_atom_site_label_1
_geom_bond_atom_site_label_2
_geom_bond_distance
C1 C2 1.376(4)
C1 C6 1.379(4)
C1 Cl1 1.747(3)
C2 C3 1.385(4)
C2 H2 0.9300
C3 C4 1.390(4)
C3 H3 0.9300
C4 C5 1.393(4)
C4 C7 1.471(4)
C5 C6 1.375(4)
C5 H5 0.9300
C6 H6 0.9300
C7 C8 1.366(4)
C7 N2 1.381(3)
C8 C9 1.393(4)
C8 H8 0.9300
C9 N1 1.309(4)
C9 H9 0.9300
C10 N3 1.282(4)
C10 N2 1.401(4)
C10 S1 1.728(3)
C11 C12 1.354(4)
C11 S1 1.718(3)
C11 H11 0.9300
C12 N3 1.389(3)
C12 C13 1.467(4)
C13 C18 1.392(4)
C13 C14 1.394(4)
C14 C15 1.378(4)
C14 H14 0.9300
C15 C16 1.377(4)
C15 H15 0.9300
C16 C17 1.379(4)
C16 Cl2 1.745(3)
C17 C18 1.379(4)
C17 H17 0.9300
C18 H18 0.9300
N1 N2 1.367(3)

loop_
_geom_torsion_atom_site_label_1
_geom_torsion_atom_site_label_2
_geom_torsion_atom_site_label_3
_geom_torsion_atom_site_label_4
_geom_torsion
C6 C1 C2 C3 0.2(4)
Cl1 C1 C2 C3 179.9(2)
C1 C2 C3 C4 -0.5(4)
C2 C3 C4 C5 0.2(4)
C2 C3 C4 C7 172.2(3)
C3 C4 C5 C6 0.5(4)
C7 C4 C5 C6 -171.3(3)
C4 C5 C6 C1 -0.8(4)
C2 C1 C6 C5 0.5(4)
Cl1 C1 C6 C5 -179.2(2)
C3 C4 C7 C8 -43.5(4)
C5 C4 C7 C8 128.2(3)
C3 C4 C7 N2 142.1(3)
C5 C4 C7 N2 -46.2(4)
N2 C7 C8 C9 0.4(4)
C4 C7 C8 C9 -174.9(3)
C7 C8 C9 N1 -1.0(4)
S1 C11 C12 N3 0.7(4)
S1 C11 C12 C13 -178.5(2)
C11 C12 C13 C18 -160.7(3)
N3 C12 C13 C18 20.1(4)
C11 C12 C13 C14 20.8(5)
N3 C12 C13 C14 -158.4(3)
C18 C13 C14 C15 -0.9(4)
C12 C13 C14 C15 177.7(3)
C13 C14 C15 C16 0.3(5)
C14 C15 C16 C17 0.7(5)
C14 C15 C16 Cl2 -176.5(2)
C15 C16 C17 C18 -1.1(5)
Cl2 C16 C17 C18 176.2(2)
C16 C17 C18 C13 0.5(4)
C14 C13 C18 C17 0.5(4)
C12 C13 C18 C17 -178.1(3)
C8 C9 N1 N2 1.0(4)
C9 N1 N2 C7 -0.7(4)
C9 N1 N2 C10 -172.4(3)
C8 C7 N2 N1 0.2(3)
C4 C7 N2 N1 175.5(3)
C8 C7 N2 C10 170.1(3)
C4 C7 N2 C10 -14.6(5)
N3 C10 N2 N1 -179.4(3)
S1 C10 N2 N1 1.1(3)
N3 C10 N2 C7 11.0(5)
S1 C10 N2 C7 -168.5(3)
N2 C10 N3 C12 -179.2(3)
S1 C10 N3 C12 0.3(3)
C11 C12 N3 C10 -0.7(4)
C13 C12 N3 C10 178.6(3)
C12 C11 S1 C10 -0.4(3)
N3 C10 S1 C11 0.0(3)
N2 C10 S1 C11 179.6(3)
